data_7233107
loop_
_publ_author_name
'Vu\<sak, Darko'
'Smre\<cki, Neven'
'Prugove\<cki, Biserka'
'\/Dilovi\'c, Ivica'
'Kirasi\'c, Inka'
'\<Zili\'c, Dijana'
'Muratovi\'c, Senada'
'Matkovi\'c-\<Calogovi\'c, Dubravka'

_publ_section_title
;
 Cobalt, nickel and copper complexes with glycinamide: structural insights
 and magnetic properties
;
_journal_issue 38
_journal_name_full 'RSC Advances'
_journal_page_first 21637
_journal_paper_doi 10.1039/C9RA03693H
_journal_volume 9
_journal_year 2019
_chemical_formula_moiety 'C4 H12 1.30(Br1) 0.70(Cl1) Cu N4 O2'
_chemical_formula_sum 'C4 H12 Br1.3 Cl0.7 Cu N4 O2'
_chemical_formula_weight 340.41
_space_group_crystal_system monoclinic
_space_group_IT_number 14
_space_group_name_Hall '-P 2yn'
_space_group_name_H-M_alt 'P 1 21/n 1'
_symmetry_space_group_name_Hall '-P 2yn'
_symmetry_space_group_name_H-M 'P 1 21/n 1'
_atom_sites_solution_hydrogens geom
_audit_creation_method SHELXL-2014/7
_audit_update_record
;
2019-05-10 deposited with the CCDC.    2019-06-17 downloaded from the CCDC.
;
_cell_angle_alpha 90
_cell_angle_beta 101.963(6)
_cell_angle_gamma 90
_cell_formula_units_Z 2
_cell_length_a 7.0098(5)
_cell_length_b 7.8128(3)
_cell_length_c 9.4100(5)
_cell_measurement_reflns_used 1932
_cell_measurement_temperature 293(2)
_cell_measurement_theta_max 32.7430
_cell_measurement_theta_min 4.8330
_cell_volume 504.16(5)
_computing_cell_refinement 'CrysAlis RED (Oxford Diffraction,2018)'
_computing_data_collection 'CrysAlis CCD (Oxford Diffraction,2010)'
_computing_data_reduction 'CrysAlis RED (Oxford Diffraction,2018)'
_computing_molecular_graphics 'MERCURY (C.F. Macrae et al , 2008)'
_computing_publication_material 'SHELXL-2014/7 (Sheldrick, 2014)'
_computing_structure_refinement 'SHELXL-2014/7 (Sheldrick, 2014)'
_computing_structure_solution 'SHELXS-97 (Sheldrick, 1990)'
_diffrn_ambient_temperature 293(2)
_diffrn_detector_area_resol_mean 16.3426
_diffrn_measured_fraction_theta_full 0.995
_diffrn_measured_fraction_theta_max 0.995
_diffrn_measurement_device_type 'Xcalibur, Sapphire3'
_diffrn_measurement_method '\w scans'
_diffrn_radiation_type MoK\a
_diffrn_radiation_wavelength 0.71073
_diffrn_reflns_av_R_equivalents 0.0276
_diffrn_reflns_av_unetI/netI 0.0237
_diffrn_reflns_Laue_measured_fraction_full 0.995
_diffrn_reflns_Laue_measured_fraction_max 0.995
_diffrn_reflns_limit_h_max 8
_diffrn_reflns_limit_h_min -8
_diffrn_reflns_limit_k_max 9
_diffrn_reflns_limit_k_min -9
_diffrn_reflns_limit_l_max 12
_diffrn_reflns_limit_l_min -12
_diffrn_reflns_number 4025
_diffrn_reflns_point_group_measured_fraction_full 0.995
_diffrn_reflns_point_group_measured_fraction_max 0.995
_diffrn_reflns_theta_full 25.242
_diffrn_reflns_theta_max 26.997
_diffrn_reflns_theta_min 4.428
_diffrn_source 'Enhance (Mo) X-ray Source'
_exptl_absorpt_coefficient_mu 7.478
_exptl_absorpt_correction_T_max 1.00000
_exptl_absorpt_correction_T_min 0.24024
_exptl_absorpt_correction_type multi-scan
_exptl_absorpt_process_details
;
CrysAlisPro, Agilent Technologies,
Version 1.171.37.35 (release 13-08-2014 CrysAlis171 .NET)
(compiled Aug 13 2014,18:06:01)
Empirical absorption correction using spherical harmonics,
 implemented in SCALE3 ABSPACK scaling algorithm.
;
_exptl_crystal_colour blue
_exptl_crystal_density_diffrn 2.242
_exptl_crystal_description prism
_exptl_crystal_F_000 333
_exptl_crystal_size_max 0.580
_exptl_crystal_size_mid 0.520
_exptl_crystal_size_min 0.190
_refine_diff_density_max 0.295
_refine_diff_density_min -0.495
_refine_diff_density_rms 0.086
_refine_ls_extinction_method none
_refine_ls_goodness_of_fit_ref 1.122
_refine_ls_hydrogen_treatment constr
_refine_ls_matrix_type full
_refine_ls_number_parameters 65
_refine_ls_number_reflns 1092
_refine_ls_number_restraints 6
_refine_ls_restrained_S_all 1.119
_refine_ls_R_factor_all 0.0288
_refine_ls_R_factor_gt 0.0238
_refine_ls_shift/su_max 0.000
_refine_ls_shift/su_mean 0.000
_refine_ls_structure_factor_coef Fsqd
_refine_ls_weighting_details 'w=1/[\s^2^(Fo^2^)+(0.0288P)^2^] where P=(Fo^2^+2Fc^2^)/3'
_refine_ls_weighting_scheme calc
_refine_ls_wR_factor_gt 0.0553
_refine_ls_wR_factor_ref 0.0571
_reflns_Friedel_coverage 0.000
_reflns_number_gt 985
_reflns_number_total 1092
_reflns_threshold_expression 'I > 2\s(I)'
_cod_data_source_file c9ra03693h2.cif
_cod_data_source_block 3b
_cod_original_formula_sum 'C4 H12 1.30(Br1) 0.70(Cl1) Cu N4 O2'
_cod_database_code 7233107
_shelx_shelxl_version_number 2014/7
_shelx_space_group_comment
;
The symmetry employed for this shelxl refinement is uniquely defined
by the following loop, which should always be used as a source of
symmetry information in preference to the above space-group names.
They are only intended as comments.
;
_shelx_estimated_absorpt_t_min 0.098
_shelx_estimated_absorpt_t_max 0.331

loop_
_space_group_symop_operation_xyz
'x, y, z'
'-x+1/2, y+1/2, -z+1/2'
'-x, -y, -z'
'x-1/2, -y-1/2, z-1/2'

loop_
_atom_site_label
_atom_site_type_symbol
_atom_site_fract_x
_atom_site_fract_y
_atom_site_fract_z
_atom_site_U_iso_or_equiv
_atom_site_adp_type
_atom_site_occupancy
_atom_site_site_symmetry_order
_atom_site_calc_flag
_atom_site_refinement_flags_posn
_atom_site_refinement_flags_adp
_atom_site_refinement_flags_occupancy
_atom_site_disorder_assembly
_atom_site_disorder_group
Cu1 Cu 0.5000 0.5000 0.5000 0.03053(18) Uani 1 2 d S . P . .
O1 O 0.4170(2) 0.64673(19) 0.64922(16) 0.0252(4) Uani 1 1 d . . . . .
C1 C 0.3443(3) 0.7854(3) 0.5980(3) 0.0213(5) Uani 1 1 d . . . . .
C2 C 0.3024(4) 0.8125(3) 0.4366(2) 0.0244(5) Uani 1 1 d . . . . .
H2A H 0.1720 0.8583 0.4046 0.029 Uiso 1 1 calc R U . . .
H2B H 0.3945 0.8938 0.4113 0.029 Uiso 1 1 calc R U . . .
N2 N 0.3192(3) 0.6482(2) 0.3655(2) 0.0266(5) Uani 1 1 d . . . . .
H2D H 0.3638 0.6647 0.2846 0.032 Uiso 1 1 calc R U . . .
H2C H 0.2026 0.5987 0.3416 0.032 Uiso 1 1 calc R U . . .
N1 N 0.3084(3) 0.9103(2) 0.6811(2) 0.0305(5) Uani 1 1 d . . . . .
H1A H 0.3348 0.8985 0.7739 0.037 Uiso 1 1 calc R U . . .
H1B H 0.2583 1.0043 0.6428 0.037 Uiso 1 1 calc R U . . .
Cl Cl 0.182(2) 0.269(2) 0.475(2) 0.0288(3) Uani 0.351(3) 1 d . U P A 1
Br Br 0.1606(5) 0.2728(5) 0.4783(5) 0.0288(3) Uani 0.649(3) 1 d . U P A 2

loop_
_atom_site_aniso_label
_atom_site_aniso_U_11
_atom_site_aniso_U_22
_atom_site_aniso_U_33
_atom_site_aniso_U_23
_atom_site_aniso_U_13
_atom_site_aniso_U_12
Cu1 0.0504(3) 0.0250(3) 0.0165(2) 0.00247(16) 0.0078(2) 0.01556(18)
O1 0.0348(10) 0.0225(8) 0.0192(8) 0.0023(7) 0.0079(7) 0.0056(7)
C1 0.0196(12) 0.0223(11) 0.0233(11) 0.0000(9) 0.0075(10) -0.0024(9)
C2 0.0292(14) 0.0210(11) 0.0230(12) 0.0040(9) 0.0051(10) 0.0041(9)
N2 0.0350(12) 0.0249(10) 0.0193(9) 0.0001(8) 0.0039(9) 0.0014(8)
N1 0.0405(13) 0.0252(10) 0.0259(10) -0.0029(8) 0.0074(10) 0.0092(9)
Cl 0.0335(9) 0.0288(3) 0.0260(3) -0.00228(19) 0.0107(5) -0.0054(5)
Br 0.0335(9) 0.0288(3) 0.0260(3) -0.00228(19) 0.0107(5) -0.0054(5)

loop_
_atom_type_symbol
_atom_type_description
_atom_type_scat_dispersion_real
_atom_type_scat_dispersion_imag
_atom_type_scat_source
C C 0.0033 0.0016 'International Tables Vol C Tables 4.2.6.8 and 6.1.1.4'
H H 0.0000 0.0000 'International Tables Vol C Tables 4.2.6.8 and 6.1.1.4'
N N 0.0061 0.0033 'International Tables Vol C Tables 4.2.6.8 and 6.1.1.4'
O O 0.0106 0.0060 'International Tables Vol C Tables 4.2.6.8 and 6.1.1.4'
Cu Cu 0.3201 1.2651 'International Tables Vol C Tables 4.2.6.8 and 6.1.1.4'
Br Br -0.2901 2.4595 'International Tables Vol C Tables 4.2.6.8 and 6.1.1.4'
Cl Cl 0.1484 0.1585 'International Tables Vol C Tables 4.2.6.8 and 6.1.1.4'

loop_
_geom_angle_atom_site_label_1
_geom_angle_atom_site_label_2
_geom_angle_atom_site_label_3
_geom_angle
_geom_angle_site_symmetry_1
_geom_angle_site_symmetry_3
N2 Cu1 N2 180.0 3_666 .
N2 Cu1 O1 97.37(7) 3_666 .
N2 Cu1 O1 82.63(7) . .
N2 Cu1 O1 82.63(7) 3_666 3_666
N2 Cu1 O1 97.37(7) . 3_666
O1 Cu1 O1 180.00(7) . 3_666
C1 O1 Cu1 112.47(14) . .
O1 C1 N1 122.0(2) . .
O1 C1 C2 119.42(19) . .
N1 C1 C2 118.5(2) . .
N2 C2 C1 108.76(17) . .
C2 N2 Cu1 108.86(14) . .

loop_
_geom_bond_atom_site_label_1
_geom_bond_atom_site_label_2
_geom_bond_distance
_geom_bond_site_symmetry_2
Cu1 N2 1.971(2) 3_666
Cu1 N2 1.971(2) .
Cu1 O1 1.9907(14) .
Cu1 O1 1.9907(14) 3_666
O1 C1 1.250(3) .
C1 N1 1.307(3) .
C1 C2 1.501(3) .
C2 N2 1.464(3) .
